data_2020345
loop_
_publ_author_name
'Wang, Y.P.'
'Lii, K.-H.'
'Wang, S.-L.'

_publ_section_title
;
 Structure of Na V P2 O7
;
_journal_name_full 'Acta Crystallographica C (39,1983-)'
_journal_page_first 1417
_journal_page_last 1418
_journal_volume 45
_journal_year 1989
_chemical_formula_sum 'Na O7 P2 V'
_chemical_name_systematic 'Na V (P2 O7)'
_space_group_IT_number 14
_symmetry_space_group_name_Hall '-P 2ybc'
_symmetry_space_group_name_H-M 'P 1 21/c 1'
_cell_angle_alpha 90
_cell_angle_beta 111.96
_cell_angle_gamma 90
_cell_formula_units_Z 4
_cell_length_a 7.324
_cell_length_b 7.93
_cell_length_c 9.586
_cell_volume 516.354
_citation_journal_id_ASTM ACSCEE
_cod_data_source_file Wang_ACSCEE_1989_768.cif
_cod_data_source_block Na1O7P2V1
_cod_original_cell_volume 516.3536
_cod_original_formula_sum 'Na1 O7 P2 V1'
_cod_database_code 2020345

loop_
_symmetry_equiv_pos_as_xyz
x,y,z
-x,y+1/2,-z+1/2
-x,-y,-z
x,-y-1/2,z-1/2

loop_
_atom_site_label
_atom_site_type_symbol
_atom_site_fract_x
_atom_site_fract_y
_atom_site_fract_z
_atom_site_occupancy
_atom_site_U_iso_or_equiv
O1 O-2 0.5108 0.0843 0.8618 1 0.0
O3 O-2 0.314 -0.2119 0.878 1 0.0
Na1 Na+1 0.2131 -0.0229 0.2065 1 0.0
O4 O-2 0.3775 0.155 0.4416 1 0.0
O2 O-2 0.1926 0.1982 0.6183 1 0.0
P1 P+5 0.1732 0.21095 0.45535 1 0.0
O5 O-2 0.0334 0.0862 0.3489 1 0.0
O7 O-2 0.685 0.1376 0.3958 1 0.0
V1 V+3 0.23917 0.50786 0.25143 1 0.0
P2 P+5 0.5738 0.25532 0.45573 1 0.0
O6 O-2 0.1347 0.3921 0.401 1 0.0
